data_7247181
loop_
_publ_author_name
'Bhoday, Harmeet'
'Yang, Kaidi'
'Kelley, Steven P.'
'Glaser, Rainer'

_publ_section_title
;
 Crystal environment induced symmetry reduction (CEISR): deep analysis of
 para-chloroacetophenone azine and generalization
;
_journal_issue 33
_journal_name_full CrystEngComm
_journal_page_first 4638
_journal_page_last 4657
_journal_paper_doi 10.1039/D3CE00676J
_journal_volume 25
_journal_year 2023
_chemical_formula_moiety 'C16 H14 Cl2 N2'
_chemical_formula_sum 'C16 H14 Cl2 N2'
_chemical_formula_weight 305.19
_chemical_name_systematic '4-chloroacetophenone azine'
_space_group_crystal_system monoclinic
_space_group_IT_number 14
_space_group_name_Hall '-P 2ybc'
_space_group_name_H-M_alt 'P 1 21/c 1'
_atom_sites_solution_hydrogens difmap
_audit_block_doi 10.5517/ccdc.csd.cc2fkqzq
_audit_creation_date 2023-01-25
_audit_creation_method
;
Olex2 1.2
(compiled 2018.05.29 svn.r3508 for OlexSys, GUI svn.r5506)
;
_audit_update_record
;
2023-03-23 deposited with the CCDC.	2023-07-31 downloaded from the CCDC.
;
_cell_angle_alpha 90
_cell_angle_beta 93.7551(13)
_cell_angle_gamma 90
_cell_formula_units_Z 4
_cell_length_a 15.0686(6)
_cell_length_b 9.1426(4)
_cell_length_c 10.3068(4)
_cell_measurement_reflns_used 9994
_cell_measurement_temperature 100(2)
_cell_measurement_theta_max 30.50
_cell_measurement_theta_min 2.61
_cell_volume 1416.88(10)
_computing_molecular_graphics 'Olex2 (Dolomanov et al., 2009)'
_computing_publication_material 'Olex2 (Dolomanov et al., 2009)'
_computing_structure_refinement 'ShelXL (Sheldrick, 2015)'
_diffrn_ambient_temperature 100.0
_diffrn_measured_fraction_theta_full 1.000
_diffrn_measured_fraction_theta_max 0.999
_diffrn_measurement_device_type 'Bruker APEX-II CCD'
_diffrn_measurement_method '\f and \w scans'
_diffrn_radiation_type MoK\a
_diffrn_radiation_wavelength 0.71073
_diffrn_reflns_av_R_equivalents 0.0345
_diffrn_reflns_av_unetI/netI 0.0247
_diffrn_reflns_Laue_measured_fraction_full 1.000
_diffrn_reflns_Laue_measured_fraction_max 0.999
_diffrn_reflns_limit_h_max 21
_diffrn_reflns_limit_h_min -21
_diffrn_reflns_limit_k_max 13
_diffrn_reflns_limit_k_min -13
_diffrn_reflns_limit_l_max 14
_diffrn_reflns_limit_l_min -14
_diffrn_reflns_number 39680
_diffrn_reflns_point_group_measured_fraction_full 1.000
_diffrn_reflns_point_group_measured_fraction_max 0.999
_diffrn_reflns_theta_full 25.242
_diffrn_reflns_theta_max 30.512
_diffrn_reflns_theta_min 2.607
_diffrn_standards_number 0
_exptl_absorpt_coefficient_mu 0.448
_exptl_absorpt_correction_T_max 0.7461
_exptl_absorpt_correction_T_min 0.7041
_exptl_absorpt_correction_type none
_exptl_absorpt_process_details
;
SADABS-2016/2 (Bruker,2016/2) was used for absorption correction.
wR2(int) was 0.0959 before and 0.0572 after correction.
The Ratio of minimum to maximum transmission is 0.9437.
The \l/2 correction factor is Not present.
;
_exptl_crystal_colour orange
_exptl_crystal_density_diffrn 1.431
_exptl_crystal_description fragment
_exptl_crystal_F_000 632
_exptl_crystal_size_max 0.18
_exptl_crystal_size_mid 0.1
_exptl_crystal_size_min 0.04
_refine_diff_density_max 0.498
_refine_diff_density_min -0.283
_refine_diff_density_rms 0.071
_refine_ls_extinction_method none
_refine_ls_goodness_of_fit_ref 1.138
_refine_ls_hydrogen_treatment refxyz
_refine_ls_matrix_type full
_refine_ls_number_parameters 223
_refine_ls_number_reflns 4325
_refine_ls_number_restraints 0
_refine_ls_restrained_S_all 1.138
_refine_ls_R_factor_all 0.0543
_refine_ls_R_factor_gt 0.0421
_refine_ls_shift/su_max 0.000
_refine_ls_shift/su_mean 0.000
_refine_ls_structure_factor_coef Fsqd
_refine_ls_weighting_details 'w=1/[\s^2^(Fo^2^)+(0.0174P)^2^+1.8103P] where P=(Fo^2^+2Fc^2^)/3'
_refine_ls_weighting_scheme calc
_refine_ls_wR_factor_gt 0.0865
_refine_ls_wR_factor_ref 0.0944
_reflns_Friedel_coverage 0.000
_reflns_number_gt 3633
_reflns_number_total 4325
_reflns_threshold_expression 'I > 2\s(I)'
_cod_data_source_file d3ce00676j2.cif
_cod_data_source_block s1_CCDC2
_cod_depositor_comments 'Adding full bibliography for 7247179--7247182.cif.'
_cod_database_code 7247181
_shelx_shelxl_version_number 2017/1
_shelx_space_group_comment
;
The symmetry employed for this shelxl refinement is uniquely defined
by the following loop, which should always be used as a source of
symmetry information in preference to the above space-group names.
They are only intended as comments.
;
_shelx_estimated_absorpt_t_max 0.982
_shelx_estimated_absorpt_t_min 0.924
_olex2_refinement_description
;
1. Fixed Uiso
 At 1.2 times of:
  All C(H) groups
 At 1.5 times of:
  All C(H,H,H) groups
;
_olex2_submission_special_instructions 'No special instructions were received'

loop_
_space_group_symop_operation_xyz
'x, y, z'
'-x, y+1/2, -z+1/2'
'-x, -y, -z'
'x, -y-1/2, z-1/2'

loop_
_atom_site_label
_atom_site_type_symbol
_atom_site_fract_x
_atom_site_fract_y
_atom_site_fract_z
_atom_site_U_iso_or_equiv
_atom_site_adp_type
_atom_site_occupancy
_atom_site_site_symmetry_order
_atom_site_calc_flag
_atom_site_refinement_flags_posn
_atom_site_refinement_flags_adp
_atom_site_refinement_flags_occupancy
_atom_site_disorder_assembly
_atom_site_disorder_group
Cl1 Cl -0.04096(3) 0.39902(5) 0.26398(4) 0.02560(11) Uani 1 1 d . . . . .
Cl2 Cl 0.82728(2) 0.39000(5) 0.99365(4) 0.01931(9) Uani 1 1 d . . . . .
N1 N 0.35878(8) 0.41501(15) 0.57818(12) 0.0140(2) Uani 1 1 d . . . . .
N2 N 0.43399(8) 0.41793(15) 0.66476(12) 0.0137(2) Uani 1 1 d . . . . .
C1 C 0.05303(10) 0.39492(19) 0.37170(15) 0.0170(3) Uani 1 1 d . . . . .
C2 C 0.05790(11) 0.2941(2) 0.47208(16) 0.0203(3) Uani 1 1 d . . . . .
H2 H 0.0099(14) 0.228(2) 0.482(2) 0.024 Uiso 1 1 d R . . . .
C3 C 0.13306(10) 0.29185(18) 0.55746(16) 0.0178(3) Uani 1 1 d . . . . .
H3 H 0.1373(13) 0.224(2) 0.627(2) 0.021 Uiso 1 1 d R . . . .
C4 C 0.20401(9) 0.38729(17) 0.54077(14) 0.0124(3) Uani 1 1 d . . . . .
C5 C 0.19719(10) 0.48776(17) 0.43821(15) 0.0149(3) Uani 1 1 d . . . . .
H5 H 0.2447(13) 0.554(2) 0.4265(19) 0.018 Uiso 1 1 d R . . . .
C6 C 0.12136(10) 0.49362(19) 0.35424(15) 0.0171(3) Uani 1 1 d . . . . .
H6 H 0.1150(13) 0.563(2) 0.287(2) 0.021 Uiso 1 1 d R . . . .
C7 C 0.28559(10) 0.38201(16) 0.62903(14) 0.0124(3) Uani 1 1 d . . . . .
C8 C 0.27833(11) 0.3385(2) 0.76851(15) 0.0172(3) Uani 1 1 d . . . . .
H8A H 0.2820(14) 0.235(3) 0.780(2) 0.026 Uiso 1 1 d R . . . .
H8B H 0.2243(15) 0.371(2) 0.801(2) 0.026 Uiso 1 1 d R . . . .
H8C H 0.3275(15) 0.380(2) 0.823(2) 0.026 Uiso 1 1 d R . . . .
C9 C 0.50319(9) 0.35386(16) 0.62442(14) 0.0116(3) Uani 1 1 d . . . . .
C10 C 0.58498(9) 0.36401(16) 0.71234(13) 0.0115(3) Uani 1 1 d . . . . .
C11 C 0.59848(10) 0.48475(17) 0.79477(14) 0.0135(3) Uani 1 1 d . . . . .
H11 H 0.5560(13) 0.561(2) 0.7903(19) 0.016 Uiso 1 1 d R . . . .
C12 C 0.67278(10) 0.49354(17) 0.88130(14) 0.0140(3) Uani 1 1 d . . . . .
H12 H 0.6817(13) 0.577(2) 0.9367(19) 0.017 Uiso 1 1 d R . . . .
C13 C 0.73416(10) 0.37988(17) 0.88496(14) 0.0135(3) Uani 1 1 d . . . . .
C14 C 0.72352(10) 0.25998(17) 0.80348(14) 0.0138(3) Uani 1 1 d . . . . .
H14 H 0.7657(13) 0.183(2) 0.8067(19) 0.017 Uiso 1 1 d R . . . .
C15 C 0.64874(10) 0.25293(16) 0.71639(14) 0.0132(3) Uani 1 1 d . . . . .
H15 H 0.6396(13) 0.168(2) 0.6625(19) 0.016 Uiso 1 1 d R . . . .
C16 C 0.50576(11) 0.26917(18) 0.49981(15) 0.0156(3) Uani 1 1 d . . . . .
H16A H 0.5015(14) 0.164(2) 0.515(2) 0.023 Uiso 1 1 d R . . . .
H16B H 0.5613(14) 0.286(2) 0.461(2) 0.023 Uiso 1 1 d R . . . .
H16C H 0.4566(14) 0.297(2) 0.440(2) 0.023 Uiso 1 1 d R . . . .

loop_
_atom_site_aniso_label
_atom_site_aniso_U_11
_atom_site_aniso_U_22
_atom_site_aniso_U_33
_atom_site_aniso_U_23
_atom_site_aniso_U_13
_atom_site_aniso_U_12
Cl1 0.01389(17) 0.0411(3) 0.02099(19) -0.00422(17) -0.00495(14) 0.00018(16)
Cl2 0.01471(17) 0.0255(2) 0.01701(17) -0.00011(14) -0.00464(13) 0.00107(14)
N1 0.0119(6) 0.0155(6) 0.0142(6) -0.0004(5) -0.0012(4) 0.0010(5)
N2 0.0120(6) 0.0160(6) 0.0127(5) 0.0008(5) -0.0007(4) 0.0005(5)
C1 0.0109(6) 0.0248(8) 0.0151(7) -0.0042(6) -0.0012(5) 0.0007(6)
C2 0.0151(7) 0.0237(8) 0.0221(8) -0.0002(6) 0.0013(6) -0.0067(6)
C3 0.0168(7) 0.0190(8) 0.0176(7) 0.0027(6) 0.0010(6) -0.0029(6)
C4 0.0112(6) 0.0140(7) 0.0121(6) -0.0013(5) 0.0020(5) 0.0008(5)
C5 0.0135(6) 0.0157(7) 0.0155(7) 0.0011(5) 0.0008(5) -0.0009(5)
C6 0.0150(7) 0.0211(8) 0.0151(7) 0.0023(6) 0.0001(5) 0.0019(6)
C7 0.0144(6) 0.0110(6) 0.0117(6) -0.0012(5) -0.0004(5) 0.0011(5)
C8 0.0179(7) 0.0222(8) 0.0118(6) 0.0010(6) 0.0018(5) 0.0001(6)
C9 0.0131(6) 0.0111(6) 0.0106(6) 0.0012(5) 0.0009(5) -0.0015(5)
C10 0.0109(6) 0.0135(7) 0.0101(6) 0.0017(5) 0.0013(5) -0.0006(5)
C11 0.0134(6) 0.0137(7) 0.0133(6) 0.0000(5) 0.0009(5) 0.0016(5)
C12 0.0161(7) 0.0138(7) 0.0122(6) -0.0016(5) 0.0009(5) -0.0010(5)
C13 0.0119(6) 0.0173(7) 0.0112(6) 0.0023(5) -0.0002(5) -0.0005(5)
C14 0.0128(6) 0.0137(7) 0.0152(7) 0.0023(5) 0.0027(5) 0.0024(5)
C15 0.0140(6) 0.0119(7) 0.0137(6) -0.0003(5) 0.0022(5) -0.0004(5)
C16 0.0151(7) 0.0194(8) 0.0122(6) -0.0028(6) 0.0012(5) -0.0009(6)

loop_
_atom_type_symbol
_atom_type_description
_atom_type_scat_dispersion_real
_atom_type_scat_dispersion_imag
_atom_type_scat_source
C C 0.0033 0.0016 'International Tables Vol C Tables 4.2.6.8 and 6.1.1.4'
H H 0.0000 0.0000 'International Tables Vol C Tables 4.2.6.8 and 6.1.1.4'
N N 0.0061 0.0033 'International Tables Vol C Tables 4.2.6.8 and 6.1.1.4'
Cl Cl 0.1484 0.1585 'International Tables Vol C Tables 4.2.6.8 and 6.1.1.4'

loop_
_geom_angle_atom_site_label_1
_geom_angle_atom_site_label_2
_geom_angle_atom_site_label_3
_geom_angle
_geom_angle_site_symmetry_1
_geom_angle_site_symmetry_3
_geom_angle_publ_flag
C7 N1 N2 115.17(12) . . ?
C9 N2 N1 115.17(12) . . ?
C2 C1 Cl1 119.46(12) . . ?
C2 C1 C6 121.73(14) . . ?
C6 C1 Cl1 118.81(13) . . ?
C1 C2 H2 119.7(13) . . ?
C1 C2 C3 118.99(15) . . ?
C3 C2 H2 121.3(13) . . ?
C2 C3 H3 120.0(13) . . ?
C2 C3 C4 120.74(15) . . ?
C4 C3 H3 119.3(13) . . ?
C3 C4 C7 120.94(14) . . ?
C5 C4 C3 118.91(14) . . ?
C5 C4 C7 120.15(13) . . ?
C4 C5 H5 119.6(12) . . ?
C6 C5 C4 120.87(14) . . ?
C6 C5 H5 119.5(12) . . ?
C1 C6 H6 119.5(13) . . ?
C5 C6 C1 118.73(15) . . ?
C5 C6 H6 121.8(13) . . ?
N1 C7 C4 116.16(13) . . ?
N1 C7 C8 124.72(13) . . ?
C4 C7 C8 119.12(13) . . ?
C7 C8 H8A 112.0(13) . . ?
C7 C8 H8B 112.2(13) . . ?
C7 C8 H8C 110.3(13) . . ?
H8A C8 H8B 107.9(19) . . ?
H8A C8 H8C 106.1(18) . . ?
H8B C8 H8C 108.1(18) . . ?
N2 C9 C10 115.58(13) . . ?
N2 C9 C16 125.23(13) . . ?
C10 C9 C16 119.17(13) . . ?
C11 C10 C9 120.12(13) . . ?
C15 C10 C9 120.99(13) . . ?
C15 C10 C11 118.88(13) . . ?
C10 C11 H11 118.7(12) . . ?
C12 C11 C10 121.00(14) . . ?
C12 C11 H11 120.3(12) . . ?
C11 C12 H12 120.4(12) . . ?
C11 C12 C13 118.80(14) . . ?
C13 C12 H12 120.8(12) . . ?
C12 C13 Cl2 119.01(12) . . ?
C14 C13 Cl2 119.30(12) . . ?
C14 C13 C12 121.69(14) . . ?
C13 C14 H14 121.1(12) . . ?
C13 C14 C15 118.92(14) . . ?
C15 C14 H14 119.9(12) . . ?
C10 C15 H15 119.9(12) . . ?
C14 C15 C10 120.70(14) . . ?
C14 C15 H15 119.3(12) . . ?
C9 C16 H16A 111.2(13) . . ?
C9 C16 H16B 110.0(13) . . ?
C9 C16 H16C 110.3(13) . . ?
H16A C16 H16B 107.1(18) . . ?
H16A C16 H16C 108.1(18) . . ?
H16B C16 H16C 110.1(17) . . ?

loop_
_geom_bond_atom_site_label_1
_geom_bond_atom_site_label_2
_geom_bond_distance
_geom_bond_site_symmetry_2
_geom_bond_publ_flag
Cl1 C1 1.7419(15) . ?
Cl2 C13 1.7397(15) . ?
N1 N2 1.3961(17) . ?
N1 C7 1.2875(19) . ?
N2 C9 1.2885(19) . ?
C1 C2 1.384(2) . ?
C1 C6 1.390(2) . ?
C2 H2 0.95(2) . ?
C2 C3 1.388(2) . ?
C3 H3 0.95(2) . ?
C3 C4 1.399(2) . ?
C4 C5 1.399(2) . ?
C4 C7 1.481(2) . ?
C5 H5 0.95(2) . ?
C5 C6 1.388(2) . ?
C6 H6 0.94(2) . ?
C7 C8 1.502(2) . ?
C8 H8A 0.95(2) . ?
C8 H8B 0.95(2) . ?
C8 H8C 0.98(2) . ?
C9 C10 1.484(2) . ?
C9 C16 1.502(2) . ?
C10 C11 1.400(2) . ?
C10 C15 1.397(2) . ?
C11 H11 0.95(2) . ?
C11 C12 1.387(2) . ?
C12 H12 0.96(2) . ?
C12 C13 1.390(2) . ?
C13 C14 1.384(2) . ?
C14 H14 0.95(2) . ?
C14 C15 1.395(2) . ?
C15 H15 0.96(2) . ?
C16 H16A 0.98(2) . ?
C16 H16B 0.96(2) . ?
C16 H16C 0.97(2) . ?
